data_1557411
loop_
_publ_author_name
'Payne, Jack'
'McKeown, Paul'
'Mahon, Mary F.'
'Emanuelsson, Emma A. C.'
'Jones, Matthew D.'

_publ_section_title
;
 Mono- and dimeric zinc(ii) complexes for PLA production and degradation
 into methyl lactate -- a chemical recycling method
;
_journal_issue 13
_journal_name_full 'Polymer Chemistry'
_journal_page_first 2381
_journal_page_last 2389
_journal_paper_doi 10.1039/D0PY00192A
_journal_volume 11
_journal_year 2020
_chemical_formula_sum 'C33 H24 Cl4 N2 O2 Zn'
_chemical_formula_weight 687.71
_space_group_crystal_system triclinic
_space_group_IT_number 2
_space_group_name_Hall '-P 1'
_space_group_name_H-M_alt 'P -1'
_atom_sites_solution_hydrogens geom
_audit_creation_method SHELXL-2017/1
_audit_update_record
;
2019-12-16 deposited with the CCDC.	2020-02-26 downloaded from the CCDC.
;
_cell_angle_alpha 65.684(5)
_cell_angle_beta 83.729(4)
_cell_angle_gamma 66.409(5)
_cell_formula_units_Z 2
_cell_length_a 11.4229(6)
_cell_length_b 11.7375(6)
_cell_length_c 13.3309(6)
_cell_measurement_reflns_used 7059
_cell_measurement_temperature 150(2)
_cell_measurement_theta_max 72.7830
_cell_measurement_theta_min 4.4690
_cell_volume 1489.37(16)
_computing_cell_refinement 'CrysAlisPro 1.171.38.43 (Rigaku OD, 2015)'
_computing_data_collection 'CrysAlisPro 1.171.38.43 (Rigaku OD, 2015)'
_computing_data_reduction 'CrysAlisPro 1.171.38.43 (Rigaku OD, 2015)'
_computing_molecular_graphics 'ORTEP3 for Windows - Farrugia, L. J. J. Appl. Crystallogr. 1997, 30, 565'
_computing_publication_material
;
 'WinGX publication routines, Farrugia, 
 L. J., J. Appl. Crystallogr., 1999, 32, 837-838
;
_computing_structure_refinement
;
 SHELXL-2016/6 (Sheldrick, 2016)
 Sheldrick GM (2008) Acta Crystallogr A64:112-122 and 
 C. B. H\"ubschle, G. M. Sheldrick and B. Dittrich
 ShelXle: a Qt graphical user interface for SHELXL
 J. Appl. Cryst., 44, (2011) 1281-1284.
;
_computing_structure_solution
; 
 SHELXT
 Sheldrick, G. M. (2008). Acta Cryst. A64, 112-122.
;
_diffrn_ambient_environment N~2~
_diffrn_ambient_temperature 150.00(10)
_diffrn_detector 'CCD plate'
_diffrn_detector_area_resol_mean 8.1150
_diffrn_detector_type EosS2
_diffrn_measured_fraction_theta_full 0.999
_diffrn_measured_fraction_theta_max 0.999
_diffrn_measurement_device 'four-circle diffractometer'
_diffrn_measurement_device_type 'SuperNova, Dual, Cu at home/near, EosS2'
_diffrn_radiation_monochromator mirror
_diffrn_radiation_probe x-ray
_diffrn_radiation_type 'Cu K\a'
_diffrn_radiation_wavelength 1.54184
_diffrn_reflns_av_R_equivalents 0.0239
_diffrn_reflns_av_unetI/netI 0.0352
_diffrn_reflns_Laue_measured_fraction_full 0.999
_diffrn_reflns_Laue_measured_fraction_max 0.999
_diffrn_reflns_limit_h_max 13
_diffrn_reflns_limit_h_min -13
_diffrn_reflns_limit_k_max 14
_diffrn_reflns_limit_k_min -9
_diffrn_reflns_limit_l_max 16
_diffrn_reflns_limit_l_min -15
_diffrn_reflns_number 9666
_diffrn_reflns_point_group_measured_fraction_full 0.999
_diffrn_reflns_point_group_measured_fraction_max 0.999
_diffrn_reflns_theta_full 67.684
_diffrn_reflns_theta_max 68.249
_diffrn_reflns_theta_min 3.646
_diffrn_source 'micro-focus sealed X-ray tube'
_diffrn_source_type 'SuperNova (Cu) X-ray Source'
_exptl_absorpt_coefficient_mu 4.725
_exptl_absorpt_correction_T_max 1.00000
_exptl_absorpt_correction_T_min 0.57677
_exptl_absorpt_correction_type multi-scan
_exptl_absorpt_process_details
;
CrysAlisPro 1.171.39.46 (Rigaku Oxford Diffraction, 2018)
Empirical absorption correction using spherical harmonics,
 implemented in SCALE3 ABSPACK scaling algorithm.
;
_exptl_crystal_colour yellow
_exptl_crystal_density_diffrn 1.533
_exptl_crystal_description block
_exptl_crystal_F_000 700
_exptl_crystal_size_max 0.4
_exptl_crystal_size_mid 0.1
_exptl_crystal_size_min 0.1
_refine_diff_density_max 0.271
_refine_diff_density_min -0.314
_refine_diff_density_rms 0.053
_refine_ls_extinction_method none
_refine_ls_goodness_of_fit_ref 1.031
_refine_ls_hydrogen_treatment constr
_refine_ls_matrix_type full
_refine_ls_number_parameters 380
_refine_ls_number_reflns 5450
_refine_ls_number_restraints 0
_refine_ls_restrained_S_all 1.031
_refine_ls_R_factor_all 0.0289
_refine_ls_R_factor_gt 0.0268
_refine_ls_shift/su_max 0.001
_refine_ls_shift/su_mean 0.000
_refine_ls_structure_factor_coef Fsqd
_refine_ls_weighting_details 'w=1/[\s^2^(Fo^2^)+(0.0330P)^2^+0.3802P] where P=(Fo^2^+2Fc^2^)/3'
_refine_ls_weighting_scheme calc
_refine_ls_wR_factor_gt 0.0679
_refine_ls_wR_factor_ref 0.0699
_reflns_Friedel_coverage 0.000
_reflns_number_gt 5089
_reflns_number_total 5450
_reflns_threshold_expression 'I > 2\s(I)'
_cod_data_source_file d0py00192a2.cif
_cod_data_source_block '[Zn(2)2]'
_cod_depositor_comments
;Adding full bibliography for 1557407--1557412.cif.

 Adding full bibliography for 1557407--1557412.cif.
;
_cod_original_cell_volume 1489.37(15)
_cod_database_code 1557411
_shelx_shelxl_version_number 2017/1
_shelx_space_group_comment
;
The symmetry employed for this shelxl refinement is uniquely defined
by the following loop, which should always be used as a source of
symmetry information in preference to the above space-group names.
They are only intended as comments.
;
_oxdiff_exptl_absorpt_empirical_full_min 0.665
_oxdiff_exptl_absorpt_empirical_full_max 2.348
_oxdiff_exptl_absorpt_empirical_details
;
Empirical correction (ABSPACK) includes:
- Absorption correction using spherical harmonics
- Frame scaling
;

loop_
_space_group_symop_operation_xyz
'x, y, z'
'-x, -y, -z'

loop_
_atom_site_label
_atom_site_type_symbol
_atom_site_fract_x
_atom_site_fract_y
_atom_site_fract_z
_atom_site_U_iso_or_equiv
_atom_site_adp_type
_atom_site_occupancy
_atom_site_site_symmetry_order
_atom_site_calc_flag
_atom_site_refinement_flags_posn
_atom_site_refinement_flags_adp
_atom_site_refinement_flags_occupancy
_atom_site_disorder_assembly
_atom_site_disorder_group
Zn1 Zn 0.54180(2) 0.72294(2) 0.50588(2) 0.01731(7) Uani 1 1 d . . . . .
Cl1 Cl 0.14270(4) 0.89969(4) 0.65813(4) 0.02978(10) Uani 1 1 d . . . . .
O1 O 0.39071(10) 0.76873(11) 0.58558(10) 0.0207(2) Uani 1 1 d . . . . .
N1 N 0.60025(12) 0.52162(13) 0.57946(11) 0.0175(3) Uani 1 1 d . . . . .
C1 C 0.34782(15) 0.68025(16) 0.65560(13) 0.0178(3) Uani 1 1 d . . . . .
Cl2 Cl 0.17048(4) 0.39298(5) 0.89751(4) 0.03714(12) Uani 1 1 d . . . . .
O2 O 0.50589(11) 0.79511(11) 0.34894(9) 0.0207(2) Uani 1 1 d . . . . .
N2 N 0.64148(12) 0.83168(13) 0.50195(11) 0.0179(3) Uani 1 1 d . . . . .
C2 C 0.22940(15) 0.72550(16) 0.70220(14) 0.0205(3) Uani 1 1 d . . . . .
Cl3 Cl 0.37450(4) 0.89416(4) 0.13695(3) 0.02705(10) Uani 1 1 d . . . . .
C3 C 0.17701(16) 0.63975(18) 0.77674(14) 0.0244(3) Uani 1 1 d . . . . .
H3 H 0.098026 0.675236 0.806543 0.029 Uiso 1 1 calc R U . . .
Cl4 Cl 0.48110(5) 1.33425(4) 0.03835(4) 0.03694(12) Uani 1 1 d . . . . .
C4 C 0.24086(16) 0.50087(17) 0.80789(14) 0.0237(3) Uani 1 1 d . . . . .
C5 C 0.35525(16) 0.44947(16) 0.76610(14) 0.0222(3) Uani 1 1 d . . . . .
H5 H 0.397665 0.353990 0.788094 0.027 Uiso 1 1 calc R U . . .
C6 C 0.41136(15) 0.53623(16) 0.69065(13) 0.0187(3) Uani 1 1 d . . . . .
C7 C 0.53083(15) 0.46775(15) 0.65266(13) 0.0197(3) Uani 1 1 d . . . . .
H7 H 0.563246 0.371277 0.684871 0.024 Uiso 1 1 calc R U . . .
C8 C 0.71670(15) 0.43518(16) 0.55103(13) 0.0186(3) Uani 1 1 d . . . . .
C9 C 0.79712(17) 0.49630(18) 0.48642(15) 0.0272(4) Uani 1 1 d . . . . .
H9 H 0.773426 0.591178 0.463257 0.033 Uiso 1 1 calc R U . . .
C10 C 0.91143(18) 0.4198(2) 0.45565(17) 0.0337(4) Uani 1 1 d . . . . .
H10 H 0.965602 0.462391 0.411753 0.040 Uiso 1 1 calc R U . . .
C11 C 0.94638(17) 0.2820(2) 0.48882(17) 0.0326(4) Uani 1 1 d . . . . .
H11 H 1.024692 0.229261 0.468204 0.039 Uiso 1 1 calc R U . . .
C12 C 0.86599(17) 0.22115(18) 0.55266(16) 0.0290(4) Uani 1 1 d . . . . .
H12 H 0.890042 0.126278 0.575435 0.035 Uiso 1 1 calc R U . . .
C13 C 0.75146(16) 0.29626(17) 0.58367(14) 0.0239(3) Uani 1 1 d . . . . .
H13 H 0.697108 0.253445 0.626803 0.029 Uiso 1 1 calc R U . . .
C14 C 0.50870(14) 0.91207(15) 0.28130(13) 0.0180(3) Uani 1 1 d . . . . .
C15 C 0.45028(15) 0.97604(16) 0.17311(14) 0.0204(3) Uani 1 1 d . . . . .
C16 C 0.44290(16) 1.10168(17) 0.09837(14) 0.0235(3) Uani 1 1 d . . . . .
H16 H 0.401822 1.140691 0.026965 0.028 Uiso 1 1 calc R U . . .
C17 C 0.49705(16) 1.17114(17) 0.12941(14) 0.0249(3) Uani 1 1 d . . . . .
C18 C 0.55840(16) 1.11409(17) 0.23087(14) 0.0238(3) Uani 1 1 d . . . . .
H18 H 0.596606 1.161756 0.249782 0.029 Uiso 1 1 calc R U . . .
C19 C 0.56604(15) 0.98468(16) 0.30858(13) 0.0195(3) Uani 1 1 d . . . . .
C20 C 0.63226(15) 0.93831(16) 0.41240(14) 0.0206(3) Uani 1 1 d . . . . .
H20 H 0.674385 0.991867 0.416153 0.025 Uiso 1 1 calc R U . . .
C21 C 0.71084(14) 0.80389(17) 0.59864(13) 0.0192(3) Uani 1 1 d . . . . .
C22 C 0.73635(15) 0.90285(17) 0.61425(14) 0.0223(3) Uani 1 1 d . . . . .
H22 H 0.709838 0.992710 0.558719 0.027 Uiso 1 1 calc R U . . .
C23 C 0.80066(16) 0.86853(19) 0.71148(15) 0.0260(4) Uani 1 1 d . . . . .
H23 H 0.818496 0.935382 0.722056 0.031 Uiso 1 1 calc R U . . .
C24 C 0.83920(16) 0.7382(2) 0.79331(15) 0.0281(4) Uani 1 1 d . . . . .
H24 H 0.882390 0.716199 0.859880 0.034 Uiso 1 1 calc R U . . .
C25 C 0.81456(18) 0.63971(19) 0.77784(15) 0.0305(4) Uani 1 1 d . . . . .
H25 H 0.841637 0.549874 0.833465 0.037 Uiso 1 1 calc R U . . .
C26 C 0.75030(17) 0.67288(18) 0.68091(15) 0.0257(3) Uani 1 1 d . . . . .
H26 H 0.733076 0.605515 0.670620 0.031 Uiso 1 1 calc R U . . .
C27 C 0.1228(3) 0.1771(4) 0.7791(3) 0.0725(9) Uani 1 1 d . . . . .
H27A H 0.164903 0.080315 0.793617 0.109 Uiso 1 1 calc R U . . .
H27B H 0.186518 0.210078 0.786124 0.109 Uiso 1 1 calc R U . . .
H27C H 0.081790 0.228229 0.704134 0.109 Uiso 1 1 calc R U . . .
C28 C 0.0231(2) 0.1964(2) 0.86082(18) 0.0382(4) Uani 1 1 d . . . . .
C29 C 0.0560(2) 0.1354(2) 0.9728(2) 0.0424(5) Uani 1 1 d . . . . .
H29 H 0.143326 0.081366 0.998281 0.051 Uiso 1 1 calc R U . . .
C30 C -0.0350(3) 0.1514(3) 1.04823(19) 0.0482(5) Uani 1 1 d . . . . .
H30 H -0.009865 0.108829 1.124767 0.058 Uiso 1 1 calc R U . . .
C31 C -0.1616(2) 0.2283(3) 1.0134(2) 0.0522(6) Uani 1 1 d . . . . .
H31 H -0.224500 0.239357 1.065274 0.063 Uiso 1 1 calc R U . . .
C32 C -0.1962(2) 0.2892(3) 0.9026(2) 0.0529(6) Uani 1 1 d . . . . .
H32 H -0.283693 0.342304 0.877535 0.064 Uiso 1 1 calc R U . . .
C33 C -0.1044(3) 0.2737(2) 0.82702(19) 0.0474(5) Uani 1 1 d . . . . .
H33 H -0.129748 0.317177 0.750499 0.057 Uiso 1 1 calc R U . . .

loop_
_atom_site_aniso_label
_atom_site_aniso_U_11
_atom_site_aniso_U_22
_atom_site_aniso_U_33
_atom_site_aniso_U_23
_atom_site_aniso_U_13
_atom_site_aniso_U_12
Zn1 0.01770(11) 0.01456(11) 0.01723(12) -0.00292(8) 0.00244(8) -0.00794(8)
Cl1 0.02117(19) 0.01860(19) 0.0432(3) -0.01007(17) 0.00996(16) -0.00623(15)
O1 0.0193(5) 0.0160(5) 0.0248(6) -0.0063(4) 0.0061(4) -0.0085(4)
N1 0.0173(6) 0.0155(6) 0.0177(6) -0.0049(5) 0.0013(5) -0.0066(5)
C1 0.0179(7) 0.0194(8) 0.0168(7) -0.0056(6) 0.0004(6) -0.0096(6)
Cl2 0.0301(2) 0.0291(2) 0.0378(2) 0.00139(18) 0.01242(18) -0.01583(18)
O2 0.0257(6) 0.0173(5) 0.0174(5) -0.0027(4) -0.0003(4) -0.0107(4)
N2 0.0170(6) 0.0168(6) 0.0193(7) -0.0054(5) 0.0035(5) -0.0086(5)
C2 0.0180(7) 0.0167(7) 0.0240(8) -0.0065(6) 0.0005(6) -0.0057(6)
Cl3 0.0322(2) 0.02384(19) 0.0234(2) -0.00522(16) -0.00555(15) -0.01195(16)
C3 0.0175(7) 0.0274(9) 0.0260(9) -0.0088(7) 0.0046(6) -0.0094(7)
Cl4 0.0449(3) 0.0240(2) 0.0309(2) 0.00666(17) -0.00488(19) -0.01947(19)
C4 0.0231(8) 0.0244(8) 0.0193(8) -0.0013(6) 0.0039(6) -0.0137(7)
C5 0.0241(8) 0.0171(7) 0.0198(8) -0.0021(6) 0.0010(6) -0.0083(6)
C6 0.0193(7) 0.0197(8) 0.0166(7) -0.0055(6) 0.0016(6) -0.0092(6)
C7 0.0225(8) 0.0149(7) 0.0183(8) -0.0037(6) 0.0005(6) -0.0070(6)
C8 0.0173(7) 0.0208(8) 0.0160(7) -0.0071(6) 0.0001(6) -0.0059(6)
C9 0.0279(9) 0.0241(8) 0.0300(9) -0.0111(7) 0.0096(7) -0.0124(7)
C10 0.0279(9) 0.0386(10) 0.0404(11) -0.0201(9) 0.0150(8) -0.0175(8)
C11 0.0209(8) 0.0400(11) 0.0415(11) -0.0249(9) 0.0084(7) -0.0092(8)
C12 0.0258(9) 0.0234(8) 0.0356(10) -0.0139(7) 0.0011(7) -0.0052(7)
C13 0.0222(8) 0.0224(8) 0.0258(9) -0.0092(7) 0.0027(6) -0.0083(7)
C14 0.0151(7) 0.0167(7) 0.0184(8) -0.0055(6) 0.0050(6) -0.0054(6)
C15 0.0177(7) 0.0204(8) 0.0210(8) -0.0071(6) 0.0027(6) -0.0070(6)
C16 0.0215(8) 0.0234(8) 0.0181(8) -0.0030(6) 0.0011(6) -0.0070(6)
C17 0.0250(8) 0.0191(8) 0.0230(8) -0.0010(6) 0.0039(6) -0.0099(7)
C18 0.0238(8) 0.0211(8) 0.0251(9) -0.0055(7) 0.0043(6) -0.0122(7)
C19 0.0180(7) 0.0184(7) 0.0186(8) -0.0046(6) 0.0056(6) -0.0079(6)
C20 0.0197(7) 0.0195(7) 0.0231(8) -0.0072(6) 0.0049(6) -0.0106(6)
C21 0.0152(7) 0.0235(8) 0.0183(8) -0.0078(6) 0.0044(6) -0.0086(6)
C22 0.0184(7) 0.0226(8) 0.0255(8) -0.0104(7) 0.0049(6) -0.0079(6)
C23 0.0207(8) 0.0343(9) 0.0299(9) -0.0182(8) 0.0066(7) -0.0132(7)
C24 0.0208(8) 0.0424(10) 0.0221(9) -0.0133(8) 0.0022(6) -0.0134(7)
C25 0.0303(9) 0.0302(9) 0.0230(9) -0.0023(7) -0.0025(7) -0.0121(7)
C26 0.0273(8) 0.0245(8) 0.0250(9) -0.0060(7) 0.0005(7) -0.0137(7)
C27 0.082(2) 0.089(2) 0.073(2) -0.0551(19) 0.0369(17) -0.0436(18)
C28 0.0469(12) 0.0357(10) 0.0390(11) -0.0189(9) 0.0064(9) -0.0198(9)
C29 0.0369(11) 0.0362(11) 0.0477(13) -0.0115(9) -0.0090(9) -0.0108(9)
C30 0.0624(15) 0.0554(14) 0.0306(11) -0.0113(10) 0.0006(10) -0.0323(12)
C31 0.0482(13) 0.0679(16) 0.0608(16) -0.0379(13) 0.0184(11) -0.0336(12)
C32 0.0358(11) 0.0527(14) 0.0725(18) -0.0304(13) -0.0096(11) -0.0109(10)
C33 0.0616(15) 0.0411(12) 0.0361(12) -0.0110(10) -0.0142(10) -0.0174(11)

loop_
_atom_type_symbol
_atom_type_description
_atom_type_scat_dispersion_real
_atom_type_scat_dispersion_imag
_atom_type_scat_source
C C 0.0181 0.0091 'International Tables Vol C Tables 4.2.6.8 and 6.1.1.4'
H H 0.0000 0.0000 'International Tables Vol C Tables 4.2.6.8 and 6.1.1.4'
N N 0.0311 0.0180 'International Tables Vol C Tables 4.2.6.8 and 6.1.1.4'
Cl Cl 0.3639 0.7018 'International Tables Vol C Tables 4.2.6.8 and 6.1.1.4'
Zn Zn -1.5491 0.6778 'International Tables Vol C Tables 4.2.6.8 and 6.1.1.4'
O O 0.0492 0.0322 'International Tables Vol C Tables 4.2.6.8 and 6.1.1.4'

loop_
_geom_angle_atom_site_label_1
_geom_angle_atom_site_label_2
_geom_angle_atom_site_label_3
_geom_angle
_geom_angle_site_symmetry_1
_geom_angle_site_symmetry_3
_geom_angle_publ_flag
O2 Zn1 O1 113.43(5) . . ?
O2 Zn1 N1 113.55(5) . . ?
O1 Zn1 N1 97.91(5) . . ?
O2 Zn1 N2 97.07(5) . . ?
O1 Zn1 N2 109.35(5) . . ?
N1 Zn1 N2 126.19(5) . . ?
C1 O1 Zn1 124.11(10) . . ?
C7 N1 C8 119.76(13) . . ?
C7 N1 Zn1 119.60(11) . . ?
C8 N1 Zn1 120.63(10) . . ?
O1 C1 C2 119.72(14) . . ?
O1 C1 C6 124.87(14) . . ?
C2 C1 C6 115.41(14) . . ?
C14 O2 Zn1 122.62(10) . . ?
C20 N2 C21 119.23(13) . . ?
C20 N2 Zn1 118.71(11) . . ?
C21 N2 Zn1 121.70(10) . . ?
C3 C2 C1 123.76(15) . . ?
C3 C2 Cl1 118.20(13) . . ?
C1 C2 Cl1 117.99(12) . . ?
C2 C3 C4 119.13(15) . . ?
C2 C3 H3 120.4 . . ?
C4 C3 H3 120.4 . . ?
C5 C4 C3 120.55(15) . . ?
C5 C4 Cl2 120.44(13) . . ?
C3 C4 Cl2 118.97(13) . . ?
C4 C5 C6 120.99(15) . . ?
C4 C5 H5 119.5 . . ?
C6 C5 H5 119.5 . . ?
C5 C6 C1 120.15(14) . . ?
C5 C6 C7 114.72(14) . . ?
C1 C6 C7 125.10(14) . . ?
N1 C7 C6 128.12(14) . . ?
N1 C7 H7 115.9 . . ?
C6 C7 H7 115.9 . . ?
C13 C8 C9 119.33(15) . . ?
C13 C8 N1 123.56(14) . . ?
C9 C8 N1 117.10(14) . . ?
C10 C9 C8 120.64(16) . . ?
C10 C9 H9 119.7 . . ?
C8 C9 H9 119.7 . . ?
C11 C10 C9 120.02(17) . . ?
C11 C10 H10 120.0 . . ?
C9 C10 H10 120.0 . . ?
C10 C11 C12 119.41(16) . . ?
C10 C11 H11 120.3 . . ?
C12 C11 H11 120.3 . . ?
C13 C12 C11 121.20(17) . . ?
C13 C12 H12 119.4 . . ?
C11 C12 H12 119.4 . . ?
C12 C13 C8 119.40(16) . . ?
C12 C13 H13 120.3 . . ?
C8 C13 H13 120.3 . . ?
O2 C14 C15 119.78(14) . . ?
O2 C14 C19 124.57(14) . . ?
C15 C14 C19 115.64(14) . . ?
C16 C15 C14 123.88(15) . . ?
C16 C15 Cl3 118.49(13) . . ?
C14 C15 Cl3 117.49(12) . . ?
C15 C16 C17 118.67(16) . . ?
C15 C16 H16 120.7 . . ?
C17 C16 H16 120.7 . . ?
C18 C17 C16 120.73(15) . . ?
C18 C17 Cl4 119.99(14) . . ?
C16 C17 Cl4 119.24(13) . . ?
C17 C18 C19 120.90(16) . . ?
C17 C18 H18 119.6 . . ?
C19 C18 H18 119.6 . . ?
C18 C19 C14 120.12(15) . . ?
C18 C19 C20 114.65(15) . . ?
C14 C19 C20 125.22(14) . . ?
N2 C20 C19 127.77(15) . . ?
N2 C20 H20 116.1 . . ?
C19 C20 H20 116.1 . . ?
C26 C21 C22 119.48(16) . . ?
C26 C21 N2 117.42(15) . . ?
C22 C21 N2 123.07(15) . . ?
C23 C22 C21 119.42(16) . . ?
C23 C22 H22 120.3 . . ?
C21 C22 H22 120.3 . . ?
C24 C23 C22 120.89(16) . . ?
C24 C23 H23 119.6 . . ?
C22 C23 H23 119.6 . . ?
C23 C24 C25 119.81(16) . . ?
C23 C24 H24 120.1 . . ?
C25 C24 H24 120.1 . . ?
C26 C25 C24 119.80(17) . . ?
C26 C25 H25 120.1 . . ?
C24 C25 H25 120.1 . . ?
C25 C26 C21 120.60(16) . . ?
C25 C26 H26 119.7 . . ?
C21 C26 H26 119.7 . . ?
C28 C27 H27A 109.5 . . ?
C28 C27 H27B 109.5 . . ?
H27A C27 H27B 109.5 . . ?
C28 C27 H27C 109.5 . . ?
H27A C27 H27C 109.5 . . ?
H27B C27 H27C 109.5 . . ?
C33 C28 C29 117.6(2) . . ?
C33 C28 C27 121.3(2) . . ?
C29 C28 C27 121.1(2) . . ?
C30 C29 C28 121.4(2) . . ?
C30 C29 H29 119.3 . . ?
C28 C29 H29 119.3 . . ?
C31 C30 C29 120.3(2) . . ?
C31 C30 H30 119.8 . . ?
C29 C30 H30 119.8 . . ?
C30 C31 C32 119.1(2) . . ?
C30 C31 H31 120.5 . . ?
C32 C31 H31 120.5 . . ?
C31 C32 C33 120.4(2) . . ?
C31 C32 H32 119.8 . . ?
C33 C32 H32 119.8 . . ?
C28 C33 C32 121.1(2) . . ?
C28 C33 H33 119.4 . . ?
C32 C33 H33 119.4 . . ?

loop_
_geom_bond_atom_site_label_1
_geom_bond_atom_site_label_2
_geom_bond_distance
_geom_bond_site_symmetry_2
_geom_bond_publ_flag
Zn1 O2 1.9269(11) . ?
Zn1 O1 1.9297(11) . ?
Zn1 N1 1.9907(13) . ?
Zn1 N2 2.0058(13) . ?
Cl1 C2 1.7388(16) . ?
O1 C1 1.3035(19) . ?
N1 C7 1.306(2) . ?
N1 C8 1.438(2) . ?
C1 C2 1.418(2) . ?
C1 C6 1.430(2) . ?
Cl2 C4 1.7426(16) . ?
O2 C14 1.3070(19) . ?
N2 C20 1.302(2) . ?
N2 C21 1.437(2) . ?
C2 C3 1.374(2) . ?
Cl3 C15 1.7447(16) . ?
C3 C4 1.385(2) . ?
C3 H3 0.9500 . ?
Cl4 C17 1.7400(16) . ?
C4 C5 1.367(2) . ?
C5 C6 1.413(2) . ?
C5 H5 0.9500 . ?
C6 C7 1.439(2) . ?
C7 H7 0.9500 . ?
C8 C13 1.393(2) . ?
C8 C9 1.395(2) . ?
C9 C10 1.388(3) . ?
C9 H9 0.9500 . ?
C10 C11 1.380(3) . ?
C10 H10 0.9500 . ?
C11 C12 1.390(3) . ?
C11 H11 0.9500 . ?
C12 C13 1.385(2) . ?
C12 H12 0.9500 . ?
C13 H13 0.9500 . ?
C14 C15 1.416(2) . ?
C14 C19 1.429(2) . ?
C15 C16 1.372(2) . ?
C16 C17 1.399(3) . ?
C16 H16 0.9500 . ?
C17 C18 1.362(3) . ?
C18 C19 1.416(2) . ?
C18 H18 0.9500 . ?
C19 C20 1.436(2) . ?
C20 H20 0.9500 . ?
C21 C26 1.391(2) . ?
C21 C22 1.400(2) . ?
C22 C23 1.387(2) . ?
C22 H22 0.9500 . ?
C23 C24 1.384(3) . ?
C23 H23 0.9500 . ?
C24 C25 1.388(3) . ?
C24 H24 0.9500 . ?
C25 C26 1.387(3) . ?
C25 H25 0.9500 . ?
C26 H26 0.9500 . ?
C27 C28 1.504(3) . ?
C27 H27A 0.9800 . ?
C27 H27B 0.9800 . ?
C27 H27C 0.9800 . ?
C28 C33 1.377(3) . ?
C28 C29 1.381(3) . ?
C29 C30 1.378(4) . ?
C29 H29 0.9500 . ?
C30 C31 1.371(4) . ?
C30 H30 0.9500 . ?
C31 C32 1.372(4) . ?
C31 H31 0.9500 . ?
C32 C33 1.384(4) . ?
C32 H32 0.9500 . ?
C33 H33 0.9500 . ?
